data_9008000
loop_
_publ_author_name
'Wiggin, S. B.'
'Weller, M. T.'

_publ_section_title
;
 Redetermination of CaB8O11(OH)4 at low temperature
 Note: T = 120 K
;
_journal_name_full 'Acta Crystallographica, Section E'
_journal_page_first i243
_journal_page_last i245
_journal_paper_doi 10.1107/S1600536805029296
_journal_volume 61
_journal_year 2005
_chemical_compound_source Synthetic
_chemical_formula_structural CaB8O11(OH)4
_chemical_formula_sum 'B8 Ca H4 O15'
_space_group_IT_number 4
_symmetry_space_group_name_Hall 'P 2yb'
_symmetry_space_group_name_H-M 'P 1 21 1'
_cell_angle_alpha 90
_cell_angle_beta 108.76
_cell_angle_gamma 90
_cell_length_a 7.481
_cell_length_b 8.2693
_cell_length_c 9.859
_cell_formula_units_Z 2
_cell_volume 577.502
_database_code_amcsd 0010461
_diffrn_ambient_temperature 120
_exptl_crystal_density_diffrn 2.131
_cod_original_formula_sum 'Ca B8 O15 H4'
_cod_database_code 9008000
_amcsd_formula_title CaB8O11(OH)4

loop_
_space_group_symop_operation_xyz
x,y,z
-x,1/2+y,-z

loop_
_atom_site_aniso_label
_atom_site_aniso_U_11
_atom_site_aniso_U_22
_atom_site_aniso_U_33
_atom_site_aniso_U_12
_atom_site_aniso_U_13
_atom_site_aniso_U_23
Ca 0.01140 0.00980 0.00960 0.00030 0.00327 -0.00040
B1 0.01340 0.00770 0.01250 0.00170 0.00380 -0.00020
B2 0.01060 0.01300 0.01080 0.00250 0.00370 0.00160
B3 0.00820 0.00790 0.00960 -0.00140 0.00280 -0.00120
B4 0.00810 0.01140 0.00810 0.00120 0.00150 0.00060
B5 0.00960 0.01000 0.00770 -0.00150 0.00250 -0.00100
B6 0.01110 0.01170 0.01250 -0.00020 0.00240 -0.00060
B7 0.01040 0.00910 0.00610 -0.00010 0.00170 -0.00180
B8 0.00730 0.01070 0.01050 0.00270 0.00100 0.00220
O1 0.01380 0.01970 0.00820 0.00150 0.00250 0.00290
O2 0.01200 0.02570 0.01080 0.00160 0.00210 0.00090
O3 0.00880 0.02140 0.01050 0.00300 0.00270 0.00160
O4 0.01400 0.03760 0.00910 0.00750 0.00390 0.00120
O5 0.01010 0.01320 0.01200 0.00160 0.00390 0.00000
O6 0.01250 0.01010 0.00890 -0.00270 0.00350 -0.00010
O7 0.01300 0.00850 0.00940 0.00030 0.00400 -0.00040
O8 0.01360 0.00680 0.00760 -0.00320 0.00370 -0.00100
O9 0.01130 0.00880 0.00860 -0.00100 0.00380 -0.00010
O10 0.01390 0.00930 0.00870 0.00150 0.00290 0.00030
O11 0.01190 0.01590 0.00890 0.00130 0.00260 0.00030
O12 0.01140 0.01200 0.01150 0.00010 0.00350 0.00130
O13 0.01120 0.00930 0.00990 -0.00120 0.00380 -0.00220
O14 0.00950 0.03660 0.01080 0.00430 0.00300 0.00180
O15 0.01230 0.01070 0.00820 -0.00130 0.00170 -0.00130

loop_
_atom_site_label
_atom_site_fract_x
_atom_site_fract_y
_atom_site_fract_z
_atom_site_U_iso_or_equiv
Ca 0.60200 0.29083 0.27828 0.01030
B1 0.10350 0.27650 0.27200 0.01130
B2 0.09080 0.26950 0.52160 0.01140
B3 0.37870 0.16960 0.71890 0.00860
B4 0.46710 0.13180 0.98060 0.00950
B5 0.59050 0.38270 0.90500 0.00920
B6 0.89310 0.38140 0.85170 0.01210
B7 0.59440 0.38300 0.64490 0.00870
B8 0.49130 0.12200 0.51480 0.00990
O1 0.23310 0.30600 0.20108 0.01410
O2 -0.08820 0.26990 0.20850 0.01660
O3 0.17760 0.25180 0.41723 0.01370
O4 -0.09210 0.32030 0.48254 0.02020
O5 0.18920 0.23940 0.66179 0.01160
O6 0.39310 0.07220 0.84528 0.01050
O7 0.52960 0.28720 0.00614 0.01020
O8 0.52140 0.30780 0.75752 0.00920
O9 0.42560 0.06000 0.61924 0.00940
O10 0.51790 0.54660 0.89685 0.01080
O11 0.79770 0.38090 0.94971 0.01240
O12 0.80150 0.40380 0.70949 0.01170
O13 0.56520 0.27500 0.52450 0.01010
O14 0.08480 0.35660 0.90320 0.01900
O15 0.49990 0.03720 0.39748 0.01070
H1 0.19100 0.32000 0.10900 0.02900
H2 -0.12000 0.30000 0.11900 0.04700
H4 -0.12700 0.33700 0.56000 0.06100
H14 0.13000 0.31400 0.82700 0.05400

loop_
_cod_related_entry_id
_cod_related_entry_database
_cod_related_entry_code
1 AMCSD 0010461
